data_7215858
loop_
_publ_author_name
'Wang, Lei'
'Xue, Ruiyu'
'Li, Yuanxin'
'Zhao, Yiran'
'Liu, Faqian'
'Huang, Keke'

_publ_section_title
;
 Hydrogen-bonding patterns in a series of multi-component molecular solids
 formed by 2,3,5,6-tetramethylpyrazine with selected carboxylic acids
;
_journal_issue 30
_journal_name_full CrystEngComm
_journal_page_first 7074
_journal_paper_doi 10.1039/C4CE00749B
_journal_volume 16
_journal_year 2014
_chemical_formula_moiety 'C16 H18 N2 O4'
_chemical_formula_sum 'C16 H18 N2 O4'
_chemical_formula_weight 302.32
_chemical_name_systematic
; 
 ? 
;
_space_group_IT_number 2
_symmetry_cell_setting triclinic
_symmetry_space_group_name_Hall '-P 1'
_symmetry_space_group_name_H-M 'P -1'
_atom_sites_solution_hydrogens geom
_atom_sites_solution_primary direct
_atom_sites_solution_secondary difmap
_audit_creation_method SHELXL-97
_cell_angle_alpha 99.769(4)
_cell_angle_beta 103.689(4)
_cell_angle_gamma 108.465(3)
_cell_formula_units_Z 2
_cell_length_a 7.5343(14)
_cell_length_b 8.9454(17)
_cell_length_c 12.885(3)
_cell_measurement_temperature 293(2)
_cell_volume 771.6(3)
_computing_structure_refinement 'SHELXL-97 (Sheldrick, 1997)'
_computing_structure_solution 'SHELXS-97 (Sheldrick, 1990)'
_diffrn_ambient_temperature 293(2)
_diffrn_measured_fraction_theta_full 'ACTA 50'
_diffrn_measured_fraction_theta_max 0.921
_diffrn_radiation_monochromator graphite
_diffrn_radiation_source 'fine-focus sealed tube'
_diffrn_radiation_type MoK\a
_diffrn_radiation_wavelength 0.71073
_diffrn_reflns_av_R_equivalents 0.0486
_diffrn_reflns_av_sigmaI/netI 0.0793
_diffrn_reflns_limit_h_max 10
_diffrn_reflns_limit_h_min -9
_diffrn_reflns_limit_k_max 10
_diffrn_reflns_limit_k_min -11
_diffrn_reflns_limit_l_max 17
_diffrn_reflns_limit_l_min -14
_diffrn_reflns_number 4994
_diffrn_reflns_theta_full 'ACTA 50'
_diffrn_reflns_theta_max 28.36
_diffrn_reflns_theta_min 1.69
_exptl_absorpt_coefficient_mu 0.094
_exptl_absorpt_correction_T_max 0.0001
_exptl_absorpt_correction_T_min 0.0001
_exptl_absorpt_correction_type empirical
_exptl_absorpt_process_details SADABS
_exptl_crystal_colour colorless
_exptl_crystal_density_diffrn 1.301
_exptl_crystal_density_method 'not measured'
_exptl_crystal_description block
_exptl_crystal_F_000 320
_exptl_crystal_size_max 0.24
_exptl_crystal_size_mid 0.18
_exptl_crystal_size_min 0.16
_refine_diff_density_max 0.347
_refine_diff_density_min -0.545
_refine_diff_density_rms 0.104
_refine_ls_extinction_method none
_refine_ls_goodness_of_fit_ref 1.053
_refine_ls_hydrogen_treatment mixed
_refine_ls_matrix_type full
_refine_ls_number_parameters 199
_refine_ls_number_reflns 3537
_refine_ls_number_restraints 0
_refine_ls_restrained_S_all 1.053
_refine_ls_R_factor_all 0.0967
_refine_ls_R_factor_gt 0.0873
_refine_ls_shift/su_max 0.004
_refine_ls_shift/su_mean 0.001
_refine_ls_structure_factor_coef Fsqd
_refine_ls_weighting_details 'calc w=1/[\s^2^(Fo^2^)+(0.1743P)^2^+0.0000P] where P=(Fo^2^+2Fc^2^)/3'
_refine_ls_weighting_scheme calc
_refine_ls_wR_factor_gt 0.2292
_refine_ls_wR_factor_ref 0.2474
_reflns_number_gt 2786
_reflns_number_total 3537
_reflns_threshold_expression >2sigma(I)
_cod_data_source_file c4ce00749b2.cif
_cod_data_source_block compound6
_cod_depositor_comments 'Adding full bibliography for 7215853--7215860.cif.'
_cod_original_sg_symbol_H-M P-1
_cod_database_code 7215858

loop_
_symmetry_equiv_pos_as_xyz
'x, y, z'
'-x, -y, -z'

loop_
_atom_site_label
_atom_site_type_symbol
_atom_site_fract_x
_atom_site_fract_y
_atom_site_fract_z
_atom_site_U_iso_or_equiv
_atom_site_adp_type
_atom_site_occupancy
_atom_site_symmetry_multiplicity
_atom_site_calc_flag
O3 O 0.0987(2) 0.65567(17) 0.59750(14) 0.0561(4) Uani 1 1 d
H3 H 0.1806 0.6450 0.5679 0.080 Uiso 1 1 calc
N2 N 0.3622(2) 0.55607(19) 0.52558(13) 0.0430(4) Uani 1 1 d
O1 O 0.2729(2) 0.7765(2) 0.83397(14) 0.0579(4) Uani 1 1 d
C12 C -0.0254(2) 0.8366(2) 0.67791(15) 0.0378(4) Uani 1 1 d
C16 C 0.1199(3) 0.8096(2) 0.62238(15) 0.0418(4) Uani 1 1 d
O4 O 0.2351(2) 0.9173(2) 0.59997(16) 0.0653(5) Uani 1 1 d
C13 C -0.1518(3) 0.9058(2) 0.62750(17) 0.0473(5) Uani 1 1 d
H13 H -0.1381 0.9408 0.5649 0.080 Uiso 1 1 calc
C15 C 0.1058(3) 0.7328(2) 0.83517(15) 0.0420(4) Uani 1 1 d
O2 O 0.0366(2) 0.6328(2) 0.89270(14) 0.0627(5) Uani 1 1 d
H2 H 0.1239 0.6056 0.9251 0.080 Uiso 1 1 calc
C11 C -0.0430(2) 0.7889(2) 0.77351(16) 0.0396(4) Uani 1 1 d
C8 C 0.4240(3) 0.5879(2) 0.44108(15) 0.0427(4) Uani 1 1 d
C14 C -0.2985(3) 0.9224(2) 0.6708(2) 0.0542(6) Uani 1 1 d
H14 H -0.3847 0.9668 0.6361 0.080 Uiso 1 1 calc
C7 C 0.4347(3) 0.4681(2) 0.58551(15) 0.0430(4) Uani 1 1 d
C10 C -0.1900(3) 0.8084(3) 0.81604(19) 0.0513(5) Uani 1 1 d
H10 H -0.2024 0.7768 0.8799 0.080 Uiso 1 1 calc
C9 C -0.3178(3) 0.8742(3) 0.7642(2) 0.0561(6) Uani 1 1 d
H9 H -0.4167 0.8858 0.7927 0.080 Uiso 1 1 calc
C6 C 0.3365(4) 0.6847(4) 0.3762(2) 0.0696(7) Uani 1 1 d
H6A H 0.2437 0.7120 0.4076 0.080 Uiso 1 1 calc
H6B H 0.2706 0.6211 0.3007 0.080 Uiso 1 1 calc
H6C H 0.4390 0.7832 0.3786 0.080 Uiso 1 1 calc
C5 C 0.3570(5) 0.4319(4) 0.6776(2) 0.0726(7) Uani 1 1 d
H5A H 0.2615 0.4808 0.6818 0.080 Uiso 1 1 calc
H5B H 0.4631 0.4756 0.7461 0.080 Uiso 1 1 calc
H5C H 0.2959 0.3157 0.6646 0.080 Uiso 1 1 calc
N1 N 0.3364(2) 0.53950(18) 0.98531(12) 0.0451(4) Uani 1 1 d
C3 C 0.3206(3) 0.3886(2) 0.93924(14) 0.0439(4) Uani 1 1 d
C2 C 0.5134(3) 0.6512(2) 1.04614(15) 0.0458(5) Uani 1 1 d
C4 C 0.1178(3) 0.2690(3) 0.8732(2) 0.0635(6) Uani 1 1 d
H4A H 0.0249 0.3214 0.8744 0.080 Uiso 1 1 calc
H4B H 0.0848 0.1780 0.9048 0.080 Uiso 1 1 calc
H4C H 0.1138 0.2307 0.7981 0.080 Uiso 1 1 calc
C1 C 0.5201(4) 0.8175(3) 1.0968(2) 0.0742(8) Uani 1 1 d
H1A H 0.3895 0.8186 1.0768 0.080 Uiso 1 1 calc
H1B H 0.6028 0.8974 1.0700 0.080 Uiso 1 1 calc
H1C H 0.5721 0.8430 1.1759 0.080 Uiso 1 1 calc

loop_
_atom_site_aniso_label
_atom_site_aniso_U_11
_atom_site_aniso_U_22
_atom_site_aniso_U_33
_atom_site_aniso_U_23
_atom_site_aniso_U_13
_atom_site_aniso_U_12
O3 0.0525(8) 0.0455(8) 0.0763(10) 0.0090(7) 0.0293(7) 0.0229(6)
N2 0.0452(8) 0.0392(8) 0.0477(9) 0.0109(6) 0.0132(6) 0.0210(7)
O1 0.0425(8) 0.0711(10) 0.0731(10) 0.0377(8) 0.0176(7) 0.0286(7)
C12 0.0323(8) 0.0302(8) 0.0451(9) 0.0064(6) 0.0044(6) 0.0116(6)
C16 0.0401(9) 0.0447(10) 0.0430(9) 0.0142(7) 0.0074(7) 0.0215(7)
O4 0.0630(10) 0.0640(10) 0.0922(13) 0.0424(9) 0.0398(9) 0.0314(8)
C13 0.0398(9) 0.0369(9) 0.0591(11) 0.0107(8) 0.0026(8) 0.0167(7)
C15 0.0429(9) 0.0389(9) 0.0448(9) 0.0119(7) 0.0102(7) 0.0181(7)
O2 0.0514(8) 0.0759(11) 0.0791(11) 0.0471(9) 0.0245(8) 0.0306(8)
C11 0.0344(8) 0.0320(8) 0.0499(10) 0.0079(7) 0.0094(7) 0.0134(6)
C8 0.0477(9) 0.0387(9) 0.0419(9) 0.0103(7) 0.0083(7) 0.0208(7)
C14 0.0385(9) 0.0399(10) 0.0801(15) 0.0095(9) 0.0060(9) 0.0217(8)
C7 0.0487(10) 0.0394(9) 0.0429(9) 0.0123(7) 0.0137(7) 0.0186(8)
C10 0.0444(10) 0.0491(11) 0.0609(12) 0.0111(9) 0.0193(9) 0.0176(8)
C9 0.0382(9) 0.0453(11) 0.0869(16) 0.0091(10) 0.0214(10) 0.0210(8)
C6 0.0923(18) 0.0788(17) 0.0638(14) 0.0343(12) 0.0232(12) 0.0586(15)
C5 0.104(2) 0.0765(17) 0.0755(15) 0.0407(13) 0.0543(15) 0.0532(16)
N1 0.0536(9) 0.0363(8) 0.0406(8) 0.0122(6) 0.0050(7) 0.0163(7)
C3 0.0520(10) 0.0332(9) 0.0363(9) 0.0116(7) 0.0032(7) 0.0090(7)
C2 0.0578(11) 0.0320(9) 0.0388(9) 0.0094(7) 0.0020(8) 0.0147(8)
C4 0.0597(13) 0.0478(12) 0.0601(13) 0.0125(10) 0.0016(10) 0.0036(9)
C1 0.0925(18) 0.0445(12) 0.0665(15) -0.0018(10) -0.0069(13) 0.0323(12)

loop_
_atom_type_symbol
_atom_type_description
_atom_type_scat_dispersion_real
_atom_type_scat_dispersion_imag
_atom_type_scat_source
C C 0.0033 0.0016 'International Tables Vol C Tables 4.2.6.8 and 6.1.1.4'
H H 0.0000 0.0000 'International Tables Vol C Tables 4.2.6.8 and 6.1.1.4'
N N 0.0061 0.0033 'International Tables Vol C Tables 4.2.6.8 and 6.1.1.4'
O O 0.0106 0.0060 'International Tables Vol C Tables 4.2.6.8 and 6.1.1.4'

loop_
_geom_angle_atom_site_label_1
_geom_angle_atom_site_label_2
_geom_angle_atom_site_label_3
_geom_angle
_geom_angle_site_symmetry_1
_geom_angle_site_symmetry_3
C16 O3 H3 109.5 . .
C8 N2 C7 119.50(15) . .
C13 C12 C11 119.74(17) . .
C13 C12 C16 117.41(17) . .
C11 C12 C16 122.78(14) . .
O4 C16 O3 125.13(18) . .
O4 C16 C12 123.04(17) . .
O3 C16 C12 111.76(16) . .
C14 C13 C12 119.8(2) . .
C14 C13 H13 120.1 . .
C12 C13 H13 120.1 . .
O1 C15 O2 123.51(16) . .
O1 C15 C11 123.25(18) . .
O2 C15 C11 113.23(16) . .
C15 O2 H2 109.5 . .
C10 C11 C12 119.37(17) . .
C10 C11 C15 120.39(18) . .
C12 C11 C15 119.99(15) . .
N2 C8 C7 120.62(16) . 2_666
N2 C8 C6 117.28(17) . .
C7 C8 C6 122.10(19) 2_666 .
C9 C14 C13 120.66(18) . .
C9 C14 H14 119.7 . .
C13 C14 H14 119.7 . .
N2 C7 C8 119.88(17) . 2_666
N2 C7 C5 117.53(17) . .
C8 C7 C5 122.58(18) 2_666 .
C9 C10 C11 120.6(2) . .
C9 C10 H10 119.7 . .
C11 C10 H10 119.7 . .
C14 C9 C10 119.79(18) . .
C14 C9 H9 120.1 . .
C10 C9 H9 120.1 . .
C8 C6 H6A 109.5 . .
C8 C6 H6B 109.5 . .
H6A C6 H6B 109.5 . .
C8 C6 H6C 109.5 . .
H6A C6 H6C 109.5 . .
H6B C6 H6C 109.5 . .
C7 C5 H5A 109.5 . .
C7 C5 H5B 109.5 . .
H5A C5 H5B 109.5 . .
C7 C5 H5C 109.5 . .
H5A C5 H5C 109.5 . .
H5B C5 H5C 109.5 . .
C3 N1 C2 119.36(16) . .
N1 C3 C2 120.19(17) . 2_667
N1 C3 C4 116.63(18) . .
C2 C3 C4 123.18(18) 2_667 .
N1 C2 C3 120.45(17) . 2_667
N1 C2 C1 116.56(18) . .
C3 C2 C1 122.99(19) 2_667 .
C3 C4 H4A 109.5 . .
C3 C4 H4B 109.5 . .
H4A C4 H4B 109.5 . .
C3 C4 H4C 109.5 . .
H4A C4 H4C 109.5 . .
H4B C4 H4C 109.5 . .
C2 C1 H1A 109.5 . .
C2 C1 H1B 109.5 . .
H1A C1 H1B 109.5 . .
C2 C1 H1C 109.5 . .
H1A C1 H1C 109.5 . .
H1B C1 H1C 109.5 . .

loop_
_geom_bond_atom_site_label_1
_geom_bond_atom_site_label_2
_geom_bond_distance
_geom_bond_site_symmetry_2
O3 C16 1.308(2) .
O3 H3 0.8200 .
N2 C8 1.321(2) .
N2 C7 1.339(2) .
O1 C15 1.199(2) .
C12 C13 1.389(2) .
C12 C11 1.392(3) .
C12 C16 1.499(2) .
C16 O4 1.203(2) .
C13 C14 1.387(3) .
C13 H13 0.9300 .
C15 O2 1.317(2) .
C15 C11 1.487(2) .
O2 H2 0.8200 .
C11 C10 1.391(3) .
C8 C7 1.398(3) 2_666
C8 C6 1.494(3) .
C14 C9 1.369(4) .
C14 H14 0.9300 .
C7 C8 1.398(3) 2_666
C7 C5 1.481(3) .
C10 C9 1.381(3) .
C10 H10 0.9300 .
C9 H9 0.9300 .
C6 H6A 0.9600 .
C6 H6B 0.9600 .
C6 H6C 0.9600 .
C5 H5A 0.9600 .
C5 H5B 0.9600 .
C5 H5C 0.9600 .
N1 C3 1.335(2) .
N1 C2 1.337(2) .
C3 C2 1.385(3) 2_667
C3 C4 1.498(3) .
C2 C3 1.385(3) 2_667
C2 C1 1.500(3) .
C4 H4A 0.9600 .
C4 H4B 0.9600 .
C4 H4C 0.9600 .
C1 H1A 0.9600 .
C1 H1B 0.9600 .
C1 H1C 0.9600 .
